data_1548789
loop_
_publ_author_name
'Mohamed, Shaaban K.'
'Mague, Joel T.'
'Akkurt, Mehmet'
'Bakhite, Etify A.'
'Al-Taifi, Elham A.'

_publ_section_title
;
 5-Acetyl-3-amino-4-(4-methoxyphenyl)-6-methylthieno[2,3-<i>b</i>]pyridine-2-carbonitrile
;
_journal_coeditor_code TK4041
_journal_issue 12
_journal_name_full IUCrData
_journal_page_first x171700
_journal_paper_doi 10.1107/S241431461701700X
_journal_volume 2
_journal_year 2017
_chemical_formula_iupac 'C18 H15 N3 O2 S'
_chemical_formula_moiety 'C18 H15 N3 O2 S'
_chemical_formula_sum 'C18 H15 N3 O2 S'
_chemical_formula_weight 337.39
_chemical_name_systematic 5-Acetyl-3-amino-4-(4-methoxyphenyl)-6-methylthieno[2,3-<i>b</i>]pyridine-2-carbonitrile
_space_group_crystal_system triclinic
_space_group_IT_number 2
_space_group_name_Hall '-P 1'
_space_group_name_H-M_alt 'P -1'
_symmetry_space_group_name_Hall '-P 1'
_symmetry_space_group_name_H-M 'P -1'
_atom_sites_solution_hydrogens mixed
_atom_sites_solution_primary direct
_atom_sites_solution_secondary difmap
_audit_creation_method SHELXL-2014/7
_cell_angle_alpha 107.331(3)
_cell_angle_beta 109.298(2)
_cell_angle_gamma 99.272(3)
_cell_formula_units_Z 4
_cell_length_a 10.5214(4)
_cell_length_b 13.2896(6)
_cell_length_c 13.3680(6)
_cell_measurement_reflns_used 7503
_cell_measurement_temperature 150.(2)
_cell_measurement_theta_max 72.4457
_cell_measurement_theta_min 3.6384
_cell_volume 1612.66(13)
_computing_cell_refinement
;
<i>SAINT</i> (Bruker, 2016)
;
_computing_data_collection
;
<i>APEX3</i> (Bruker, 2016)
;
_computing_data_reduction
;
<i>SAINT</i>  (Bruker, 2016)
;
_computing_molecular_graphics
;
<i>DIAMOND</i> (Brandenburg & Putz, 2012)
;
_computing_publication_material
;
<i>SHELXTL</i> (Sheldrick, 2008)
;
_computing_structure_refinement
;
<i>SHELXL2014</i> (Sheldrick, 2015<i>b</i>)
;
_computing_structure_solution
;
<i>SHELXT</i> (Sheldrick, 2015<i>a</i>)
;
_diffrn_ambient_temperature 150(2)
_diffrn_detector_area_resol_mean 10.4167
_diffrn_measured_fraction_theta_full 0.959
_diffrn_measured_fraction_theta_max 0.935
_diffrn_measurement_device_type 'Bruker D8 VENTURE PHOTON 100 CMOS'
_diffrn_measurement_method '\w scans'
_diffrn_radiation_monochromator mirror
_diffrn_radiation_type CuK\a
_diffrn_radiation_wavelength 1.54178
_diffrn_reflns_av_R_equivalents 0.0594
_diffrn_reflns_limit_h_max 12
_diffrn_reflns_limit_h_min -12
_diffrn_reflns_limit_k_max 16
_diffrn_reflns_limit_k_min -15
_diffrn_reflns_limit_l_max 15
_diffrn_reflns_limit_l_min -14
_diffrn_reflns_number 12139
_diffrn_reflns_theta_full 68.000
_diffrn_reflns_theta_max 72.438
_diffrn_reflns_theta_min 3.638
_exptl_absorpt_coefficient_mu 1.916
_exptl_absorpt_correction_T_max 0.98
_exptl_absorpt_correction_T_min 0.78
_exptl_absorpt_correction_type multi-scan
_exptl_absorpt_process_details
;
(<i>SADABS</i>; Bruker, 2016)
;
_exptl_crystal_colour yellow
_exptl_crystal_density_diffrn 1.390
_exptl_crystal_density_method 'not measured'
_exptl_crystal_description plate
_exptl_crystal_F_000 704
_exptl_crystal_size_max 0.234
_exptl_crystal_size_mid 0.170
_exptl_crystal_size_min 0.010
_refine_diff_density_max 0.318
_refine_diff_density_min -0.387
_refine_ls_extinction_method none
_refine_ls_goodness_of_fit_ref 1.063
_refine_ls_hydrogen_treatment mixed
_refine_ls_matrix_type full
_refine_ls_number_parameters 487
_refine_ls_number_reflns 5977
_refine_ls_number_restraints 0
_refine_ls_restrained_S_all 1.063
_refine_ls_R_factor_all 0.0939
_refine_ls_R_factor_gt 0.0657
_refine_ls_shift/su_max 0.000
_refine_ls_shift/su_mean 0.000
_refine_ls_structure_factor_coef Fsqd
_refine_ls_weighting_details 'w=1/[\s^2^(Fo^2^)+(0.0371P)^2^+2.7497P] where P=(Fo^2^+2Fc^2^)/3'
_refine_ls_weighting_scheme calc
_refine_ls_wR_factor_gt 0.1362
_refine_ls_wR_factor_ref 0.1532
_reflns_number_gt 4333
_reflns_number_total 5977
_reflns_threshold_expression 'I > 2\s(I)'
_cod_data_source_file tk4041sup1.cif
_cod_data_source_block I
_cod_original_cell_volume 1612.66(12)
_cod_database_code 1548789
_shelx_space_group_comment
;
The symmetry employed for this shelxl refinement is uniquely defined
by the following loop, which should always be used as a source of
symmetry information in preference to the above space-group names.
They are only intended as comments.
;
_shelx_estimated_absorpt_t_min 0.663
_shelx_estimated_absorpt_t_max 0.981

loop_
_space_group_symop_operation_xyz
'x, y, z'
'-x, -y, -z'

loop_
_atom_site_type_symbol
_atom_site_label
_atom_site_fract_x
_atom_site_fract_y
_atom_site_fract_z
_atom_site_U_iso_or_equiv
_atom_site_adp_type
_atom_site_calc_flag
_atom_site_occupancy
S S1 0.23689(9) 0.90661(7) -0.13718(7) 0.0231(2) Uani d 1
O O1 0.6522(3) 0.6773(2) 0.1498(2) 0.0351(7) Uani d 1
O O2 0.7270(3) 1.0382(2) 0.6220(2) 0.0353(7) Uani d 1
N N1 0.4244(3) 0.7950(2) -0.1008(2) 0.0227(6) Uani d 1
N N2 0.3064(4) 1.0390(3) 0.1892(3) 0.0292(7) Uani d 1
H H2A 0.235(6) 1.065(4) 0.189(4) 0.051(15) Uiso d 1
H H2B 0.357(5) 1.030(4) 0.247(4) 0.036(12) Uiso d 1
N N3 0.0500(4) 1.1062(3) -0.0427(3) 0.0308(7) Uani d 1
C C1 0.5206(4) 0.7662(3) -0.0296(3) 0.0221(7) Uani d 1
C C2 0.5605(4) 0.8097(3) 0.0901(3) 0.0206(7) Uani d 1
C C3 0.4995(3) 0.8856(3) 0.1404(3) 0.0193(7) Uani d 1
C C4 0.3954(4) 0.9141(3) 0.0656(3) 0.0196(7) Uani d 1
C C5 0.3050(4) 0.9837(3) 0.0847(3) 0.0209(7) Uani d 1
C C6 0.2199(4) 0.9886(3) -0.0158(3) 0.0230(7) Uani d 1
C C7 0.3657(4) 0.8670(3) -0.0517(3) 0.0207(7) Uani d 1
C C8 0.5859(4) 0.6858(3) -0.0853(3) 0.0306(9) Uani d 1
H H8A 0.5503 0.6136 -0.0839 0.046 Uiso calc 1
H H8B 0.6884 0.7121 -0.0434 0.046 Uiso calc 1
H H8C 0.5616 0.6794 -0.1647 0.046 Uiso calc 1
C C9 0.6729(4) 0.7743(3) 0.1625(3) 0.0253(8) Uani d 1
C C10 0.8111(4) 0.8572(4) 0.2440(3) 0.0352(10) Uani d 1
H H10A 0.8538 0.8347 0.3078 0.053 Uiso calc 1
H H10B 0.7964 0.9293 0.2735 0.053 Uiso calc 1
H H10C 0.8738 0.8620 0.2042 0.053 Uiso calc 1
C C11 0.5473(4) 0.9303(3) 0.2665(3) 0.0205(7) Uani d 1
C C12 0.5447(4) 0.8579(3) 0.3246(3) 0.0221(7) Uani d 1
H H12 0.501(4) 0.779(3) 0.278(3) 0.018(9) Uiso d 1
C C13 0.6030(4) 0.8964(3) 0.4424(3) 0.0247(8) Uani d 1
H H13 0.607(5) 0.846(4) 0.482(4) 0.046(13) Uiso d 1
C C14 0.6686(4) 1.0092(3) 0.5059(3) 0.0260(8) Uani d 1
C C15 0.6702(4) 1.0819(3) 0.4507(3) 0.0253(8) Uani d 1
H H15 0.721(4) 1.157(4) 0.495(4) 0.030(11) Uiso d 1
C C16 0.6095(4) 1.0422(3) 0.3315(3) 0.0240(8) Uani d 1
H H16 0.611(4) 1.097(3) 0.296(3) 0.024(10) Uiso d 1
C C17 0.8008(5) 1.1515(4) 0.6904(3) 0.0410(11) Uani d 1
H H17A 0.8761 1.1751 0.6673 0.062 Uiso calc 1
H H17B 0.8415 1.1611 0.7711 0.062 Uiso calc 1
H H17C 0.7354 1.1960 0.6796 0.062 Uiso calc 1
C C18 0.1260(4) 1.0531(3) -0.0285(3) 0.0240(8) Uani d 1
S S2 0.70225(10) 0.41261(8) 0.43430(8) 0.0259(2) Uani d 1
O O3 1.1091(3) 0.1552(2) 0.2571(2) 0.0335(6) Uani d 1
O O4 1.1927(3) 0.4897(2) -0.0015(2) 0.0287(6) Uani d 1
N N4 0.8917(3) 0.3008(2) 0.4501(2) 0.0227(6) Uani d 1
N N5 0.8247(4) 0.5513(3) 0.2461(3) 0.0303(8) Uani d 1
H H5A 0.765(5) 0.586(4) 0.221(4) 0.047(14) Uiso d 1
H H5B 0.879(6) 0.536(5) 0.207(5) 0.073(18) Uiso d 1
N N6 0.5335(4) 0.6134(3) 0.3391(3) 0.0376(8) Uani d 1
C C19 0.9927(4) 0.2682(3) 0.4203(3) 0.0223(7) Uani d 1
C C20 1.0409(4) 0.3055(3) 0.3468(3) 0.0209(7) Uani d 1
C C21 0.9875(4) 0.3811(3) 0.3055(3) 0.0188(7) Uani d 1
C C22 0.8835(4) 0.4179(3) 0.3385(3) 0.0188(7) Uani d 1
C C23 0.8047(4) 0.4922(3) 0.3093(3) 0.0224(7) Uani d 1
C C24 0.7053(4) 0.4970(3) 0.3559(3) 0.0234(7) Uani d 1
C C25 0.8386(4) 0.3710(3) 0.4071(3) 0.0214(7) Uani d 1
C C26 1.0517(4) 0.1910(3) 0.4715(3) 0.0324(9) Uani d 1
H H26A 1.1544 0.2204 0.5099 0.049 Uiso calc 1
H H26B 1.0263 0.1188 0.4108 0.049 Uiso calc 1
H H26C 1.0131 0.1835 0.5271 0.049 Uiso calc 1
C C27 1.1437(4) 0.2550(3) 0.3080(3) 0.0245(8) Uani d 1
C C28 1.2866(4) 0.3253(3) 0.3390(3) 0.0339(9) Uani d 1
H H28A 1.3434 0.3456 0.4205 0.051 Uiso calc 1
H H28B 1.2792 0.3920 0.3232 0.051 Uiso calc 1
H H28C 1.3315 0.2845 0.2935 0.051 Uiso calc 1
C C29 1.0364(4) 0.4152(3) 0.2243(3) 0.0204(7) Uani d 1
C C30 1.0068(4) 0.3365(3) 0.1162(3) 0.0223(7) Uani d 1
H H30 0.948(4) 0.257(3) 0.091(3) 0.029(11) Uiso d 1
C C31 1.0592(4) 0.3648(3) 0.0434(3) 0.0233(7) Uani d 1
H H31 1.044(4) 0.309(3) -0.031(3) 0.024(10) Uiso d 1
C C32 1.1428(4) 0.4706(3) 0.0760(3) 0.0222(7) Uani d 1
C C33 1.1734(4) 0.5495(3) 0.1826(3) 0.0251(8) Uani d 1
H H33 1.232(4) 0.620(3) 0.207(3) 0.024(10) Uiso d 1
C C34 1.1172(4) 0.5215(3) 0.2545(3) 0.0238(8) Uani d 1
H H34 1.147(4) 0.578(3) 0.334(3) 0.025(10) Uiso d 1
C C35 1.3009(4) 0.5898(4) 0.0386(3) 0.0367(10) Uani d 1
H H35A 1.2621 0.6522 0.0541 0.055 Uiso calc 1
H H35B 1.3381 0.5891 -0.0197 0.055 Uiso calc 1
H H35C 1.3767 0.5969 0.1092 0.055 Uiso calc 1
C C36 0.6106(4) 0.5608(3) 0.3455(3) 0.0271(8) Uani d 1

loop_
_atom_site_aniso_label
_atom_site_aniso_U_11
_atom_site_aniso_U_22
_atom_site_aniso_U_33
_atom_site_aniso_U_12
_atom_site_aniso_U_13
_atom_site_aniso_U_23
S1 0.0245(5) 0.0287(5) 0.0189(4) 0.0118(4) 0.0080(3) 0.0112(4)
O1 0.0442(17) 0.0367(17) 0.0394(15) 0.0266(14) 0.0216(13) 0.0213(13)
O2 0.0397(16) 0.0409(17) 0.0186(12) 0.0116(14) 0.0073(12) 0.0073(12)
N1 0.0217(15) 0.0276(16) 0.0193(14) 0.0096(13) 0.0081(12) 0.0081(12)
N2 0.0328(19) 0.039(2) 0.0220(16) 0.0235(16) 0.0122(14) 0.0110(14)
N3 0.0356(19) 0.0325(18) 0.0312(17) 0.0168(16) 0.0143(14) 0.0167(15)
C1 0.0220(18) 0.0275(19) 0.0219(17) 0.0092(15) 0.0130(14) 0.0104(15)
C2 0.0185(17) 0.0222(18) 0.0226(17) 0.0071(14) 0.0085(14) 0.0094(14)
C3 0.0187(17) 0.0215(18) 0.0189(16) 0.0072(14) 0.0080(13) 0.0080(14)
C4 0.0193(17) 0.0210(18) 0.0205(16) 0.0085(14) 0.0085(14) 0.0086(14)
C5 0.0217(18) 0.0216(18) 0.0230(17) 0.0103(15) 0.0109(14) 0.0090(14)
C6 0.0238(18) 0.0248(19) 0.0243(17) 0.0105(15) 0.0108(14) 0.0114(15)
C7 0.0203(17) 0.0215(18) 0.0200(16) 0.0058(14) 0.0094(14) 0.0062(14)
C8 0.034(2) 0.035(2) 0.0276(19) 0.0198(18) 0.0155(17) 0.0100(17)
C9 0.029(2) 0.036(2) 0.0258(18) 0.0200(17) 0.0188(16) 0.0175(16)
C10 0.025(2) 0.058(3) 0.034(2) 0.019(2) 0.0137(17) 0.027(2)
C11 0.0182(17) 0.0262(19) 0.0198(16) 0.0106(15) 0.0086(13) 0.0089(14)
C12 0.0245(18) 0.025(2) 0.0226(17) 0.0129(16) 0.0124(15) 0.0099(15)
C13 0.0263(19) 0.031(2) 0.0230(18) 0.0133(16) 0.0120(15) 0.0126(16)
C14 0.0241(19) 0.038(2) 0.0172(16) 0.0150(17) 0.0077(14) 0.0089(16)
C15 0.0223(19) 0.026(2) 0.0228(17) 0.0069(16) 0.0082(15) 0.0047(16)
C16 0.0276(19) 0.025(2) 0.0253(18) 0.0126(16) 0.0137(15) 0.0115(16)
C17 0.034(2) 0.049(3) 0.0225(19) 0.001(2) 0.0076(17) 0.0003(19)
C18 0.0252(19) 0.028(2) 0.0252(18) 0.0122(16) 0.0108(15) 0.0157(15)
S2 0.0263(5) 0.0335(5) 0.0259(4) 0.0145(4) 0.0145(4) 0.0144(4)
O3 0.0363(16) 0.0298(16) 0.0377(15) 0.0193(13) 0.0162(13) 0.0103(13)
O4 0.0308(15) 0.0341(15) 0.0252(13) 0.0055(12) 0.0164(11) 0.0129(11)
N4 0.0228(15) 0.0283(17) 0.0191(14) 0.0085(13) 0.0084(12) 0.0111(12)
N5 0.040(2) 0.039(2) 0.0326(17) 0.0274(17) 0.0211(16) 0.0256(16)
N6 0.037(2) 0.042(2) 0.044(2) 0.0217(17) 0.0195(16) 0.0204(17)
C19 0.0224(18) 0.0239(19) 0.0199(16) 0.0083(15) 0.0050(14) 0.0102(14)
C20 0.0232(18) 0.0240(18) 0.0160(15) 0.0102(15) 0.0072(13) 0.0071(14)
C21 0.0200(17) 0.0225(18) 0.0165(15) 0.0073(14) 0.0084(13) 0.0089(14)
C22 0.0198(17) 0.0213(17) 0.0153(15) 0.0082(14) 0.0063(13) 0.0067(13)
C23 0.0280(19) 0.0250(19) 0.0162(15) 0.0134(16) 0.0072(14) 0.0092(14)
C24 0.0227(18) 0.0266(19) 0.0236(17) 0.0112(15) 0.0116(14) 0.0086(15)
C25 0.0223(18) 0.0236(18) 0.0161(16) 0.0086(15) 0.0057(14) 0.0059(14)
C26 0.034(2) 0.042(2) 0.036(2) 0.0201(19) 0.0164(18) 0.0272(19)
C27 0.0288(19) 0.030(2) 0.0193(16) 0.0141(16) 0.0109(15) 0.0116(15)
C28 0.029(2) 0.037(2) 0.036(2) 0.0147(18) 0.0153(17) 0.0080(18)
C29 0.0218(18) 0.0251(19) 0.0191(16) 0.0107(15) 0.0092(14) 0.0115(14)
C30 0.0251(18) 0.026(2) 0.0190(16) 0.0111(16) 0.0108(14) 0.0086(15)
C31 0.0238(18) 0.028(2) 0.0206(17) 0.0097(15) 0.0105(14) 0.0091(15)
C32 0.0208(18) 0.030(2) 0.0222(17) 0.0084(15) 0.0116(14) 0.0148(15)
C33 0.029(2) 0.021(2) 0.0258(18) 0.0064(16) 0.0109(15) 0.0109(15)
C34 0.030(2) 0.0230(19) 0.0203(17) 0.0092(16) 0.0109(15) 0.0084(15)
C35 0.031(2) 0.042(2) 0.031(2) -0.0029(19) 0.0138(17) 0.0113(19)
C36 0.028(2) 0.029(2) 0.0262(18) 0.0123(17) 0.0112(16) 0.0099(16)

loop_
_atom_type_symbol
_atom_type_description
_atom_type_scat_dispersion_real
_atom_type_scat_dispersion_imag
_atom_type_scat_source
C C 0.0181 0.0091 'International Tables Vol C Tables 4.2.6.8 and 6.1.1.4'
H H 0.0000 0.0000 'International Tables Vol C Tables 4.2.6.8 and 6.1.1.4'
N N 0.0311 0.0180 'International Tables Vol C Tables 4.2.6.8 and 6.1.1.4'
O O 0.0492 0.0322 'International Tables Vol C Tables 4.2.6.8 and 6.1.1.4'
S S 0.3331 0.5567 'International Tables Vol C Tables 4.2.6.8 and 6.1.1.4'

loop_
_geom_angle_atom_site_label_1
_geom_angle_atom_site_label_2
_geom_angle_atom_site_label_3
_geom_angle
C7 S1 C6 89.80(16)
C14 O2 C17 117.2(3)
C1 N1 C7 115.8(3)
C5 N2 H2A 116(3)
C5 N2 H2B 120(3)
H2A N2 H2B 121(4)
N1 C1 C2 122.4(3)
N1 C1 C8 115.4(3)
C2 C1 C8 122.2(3)
C3 C2 C1 121.3(3)
C3 C2 C9 120.8(3)
C1 C2 C9 117.9(3)
C2 C3 C4 116.6(3)
C2 C3 C11 119.1(3)
C4 C3 C11 124.3(3)
C7 C4 C3 117.1(3)
C7 C4 C5 110.5(3)
C3 C4 C5 132.4(3)
N2 C5 C6 124.0(3)
N2 C5 C4 124.6(3)
C6 C5 C4 111.4(3)
C5 C6 C18 126.8(3)
C5 C6 S1 114.2(3)
C18 C6 S1 119.0(3)
N1 C7 C4 126.8(3)
N1 C7 S1 119.2(3)
C4 C7 S1 114.0(2)
C1 C8 H8A 109.5
C1 C8 H8B 109.5
H8A C8 H8B 109.5
C1 C8 H8C 109.5
H8A C8 H8C 109.5
H8B C8 H8C 109.5
O1 C9 C10 121.2(3)
O1 C9 C2 119.3(4)
C10 C9 C2 119.3(3)
C9 C10 H10A 109.5
C9 C10 H10B 109.5
H10A C10 H10B 109.5
C9 C10 H10C 109.5
H10A C10 H10C 109.5
H10B C10 H10C 109.5
C16 C11 C12 118.0(3)
C16 C11 C3 121.8(3)
C12 C11 C3 119.8(3)
C13 C12 C11 121.1(3)
C13 C12 H12 121(2)
C11 C12 H12 117(2)
C12 C13 C14 119.8(3)
C12 C13 H13 121(3)
C14 C13 H13 119(3)
O2 C14 C15 124.8(3)
O2 C14 C13 115.1(3)
C15 C14 C13 120.1(3)
C14 C15 C16 119.6(4)
C14 C15 H15 118(3)
C16 C15 H15 122(3)
C11 C16 C15 121.4(3)
C11 C16 H16 122(2)
C15 C16 H16 117(2)
O2 C17 H17A 109.5
O2 C17 H17B 109.5
H17A C17 H17B 109.5
O2 C17 H17C 109.5
H17A C17 H17C 109.5
H17B C17 H17C 109.5
N3 C18 C6 177.3(4)
C25 S2 C24 90.02(17)
C32 O4 C35 116.9(3)
C25 N4 C19 116.5(3)
C23 N5 H5A 121(3)
C23 N5 H5B 119(4)
H5A N5 H5B 115(5)
N4 C19 C20 122.1(3)
N4 C19 C26 115.3(3)
C20 C19 C26 122.6(3)
C21 C20 C19 120.6(3)
C21 C20 C27 121.1(3)
C19 C20 C27 118.2(3)
C20 C21 C22 117.7(3)
C20 C21 C29 119.2(3)
C22 C21 C29 123.0(3)
C25 C22 C21 116.7(3)
C25 C22 C23 111.3(3)
C21 C22 C23 131.9(3)
N5 C23 C24 123.4(3)
N5 C23 C22 125.4(3)
C24 C23 C22 111.1(3)
C23 C24 C36 126.7(3)
C23 C24 S2 113.9(3)
C36 C24 S2 119.4(3)
N4 C25 C22 126.2(3)
N4 C25 S2 120.2(3)
C22 C25 S2 113.6(3)
C19 C26 H26A 109.5
C19 C26 H26B 109.5
H26A C26 H26B 109.5
C19 C26 H26C 109.5
H26A C26 H26C 109.5
H26B C26 H26C 109.5
O3 C27 C28 121.5(3)
O3 C27 C20 118.5(3)
C28 C27 C20 119.9(3)
C27 C28 H28A 109.5
C27 C28 H28B 109.5
H28A C28 H28B 109.5
C27 C28 H28C 109.5
H28A C28 H28C 109.5
H28B C28 H28C 109.5
C34 C29 C30 118.5(3)
C34 C29 C21 122.0(3)
C30 C29 C21 119.4(3)
C31 C30 C29 120.2(4)
C31 C30 H30 119(2)
C29 C30 H30 121(2)
C30 C31 C32 120.6(3)
C30 C31 H31 121(2)
C32 C31 H31 119(2)
O4 C32 C31 116.1(3)
O4 C32 C33 123.8(3)
C31 C32 C33 120.0(3)
C34 C33 C32 119.2(4)
C34 C33 H33 119(2)
C32 C33 H33 121(2)
C29 C34 C33 121.4(3)
C29 C34 H34 120(2)
C33 C34 H34 118(2)
O4 C35 H35A 109.5
O4 C35 H35B 109.5
H35A C35 H35B 109.5
O4 C35 H35C 109.5
H35A C35 H35C 109.5
H35B C35 H35C 109.5
N6 C36 C24 178.7(4)

loop_
_geom_bond_atom_site_label_1
_geom_bond_atom_site_label_2
_geom_bond_distance
S1 C7 1.728(4)
S1 C6 1.747(3)
O1 C9 1.221(5)
O2 C14 1.368(4)
O2 C17 1.428(5)
N1 C1 1.335(4)
N1 C7 1.346(4)
N2 C5 1.365(4)
N2 H2A 0.88(5)
N2 H2B 0.84(5)
N3 C18 1.155(5)
C1 C2 1.414(5)
C1 C8 1.507(4)
C2 C3 1.404(4)
C2 C9 1.501(5)
C3 C4 1.407(5)
C3 C11 1.480(4)
C4 C7 1.406(5)
C4 C5 1.459(4)
C5 C6 1.373(5)
C6 C18 1.411(5)
C8 H8A 0.9800
C8 H8B 0.9800
C8 H8C 0.9800
C9 C10 1.496(6)
C10 H10A 0.9800
C10 H10B 0.9800
C10 H10C 0.9800
C11 C16 1.392(5)
C11 C12 1.408(5)
C12 C13 1.378(5)
C12 H12 0.99(4)
C13 C14 1.402(5)
C13 H13 0.97(5)
C14 C15 1.382(5)
C15 C16 1.394(5)
C15 H15 0.95(4)
C16 H16 0.99(4)
C17 H17A 0.9800
C17 H17B 0.9800
C17 H17C 0.9800
S2 C25 1.726(3)
S2 C24 1.751(4)
O3 C27 1.224(4)
O4 C32 1.374(4)
O4 C35 1.427(5)
N4 C25 1.338(4)
N4 C19 1.342(4)
N5 C23 1.355(5)
N5 H5A 0.88(5)
N5 H5B 0.90(6)
N6 C36 1.151(5)
C19 C20 1.417(5)
C19 C26 1.498(5)
C20 C21 1.393(5)
C20 C27 1.512(5)
C21 C22 1.412(4)
C21 C29 1.496(5)
C22 C25 1.408(5)
C22 C23 1.448(5)
C23 C24 1.384(5)
C24 C36 1.408(5)
C26 H26A 0.9800
C26 H26B 0.9800
C26 H26C 0.9800
C27 C28 1.487(5)
C28 H28A 0.9800
C28 H28B 0.9800
C28 H28C 0.9800
C29 C34 1.388(5)
C29 C30 1.405(5)
C30 C31 1.378(5)
C30 H30 1.02(4)
C31 C32 1.386(5)
C31 H31 0.99(4)
C32 C33 1.390(5)
C33 C34 1.389(5)
C33 H33 0.93(4)
C34 H34 1.01(4)
C35 H35A 0.9800
C35 H35B 0.9800
C35 H35C 0.9800

loop_
_geom_hbond_atom_site_label_D
_geom_hbond_atom_site_label_H
_geom_hbond_atom_site_label_A
_geom_hbond_site_symmetry_A
_geom_hbond_distance_DH
_geom_hbond_distance_HA
_geom_hbond_distance_DA
_geom_hbond_angle_DHA
N2 H2A O3 1_465 0.88(5) 2.16(5) 2.993(4) 158(4)
N2 H2B O2 2_676 0.84(5) 2.53(5) 3.092(4) 126(4)
N5 H5A O1 . 0.88(5) 2.04(5) 2.911(4) 169(4)
N5 H5B O4 2_765 0.90(6) 2.49(6) 3.087(4) 124(5)

loop_
_geom_torsion_atom_site_label_1
_geom_torsion_atom_site_label_2
_geom_torsion_atom_site_label_3
_geom_torsion_atom_site_label_4
_geom_torsion
C7 N1 C1 C2 -1.0(5)
C7 N1 C1 C8 -179.9(3)
N1 C1 C2 C3 0.4(6)
C8 C1 C2 C3 179.2(3)
N1 C1 C2 C9 -178.2(3)
C8 C1 C2 C9 0.6(5)
C1 C2 C3 C4 1.2(5)
C9 C2 C3 C4 179.8(3)
C1 C2 C3 C11 -178.7(3)
C9 C2 C3 C11 -0.2(5)
C2 C3 C4 C7 -2.1(5)
C11 C3 C4 C7 177.8(3)
C2 C3 C4 C5 176.2(4)
C11 C3 C4 C5 -3.8(6)
C7 C4 C5 N2 178.6(3)
C3 C4 C5 N2 0.2(6)
C7 C4 C5 C6 -2.7(4)
C3 C4 C5 C6 178.9(4)
N2 C5 C6 C18 2.9(6)
C4 C5 C6 C18 -175.9(4)
N2 C5 C6 S1 -178.4(3)
C4 C5 C6 S1 2.8(4)
C7 S1 C6 C5 -1.8(3)
C7 S1 C6 C18 177.1(3)
C1 N1 C7 C4 0.0(5)
C1 N1 C7 S1 -178.4(3)
C3 C4 C7 N1 1.7(6)
C5 C4 C7 N1 -177.0(3)
C3 C4 C7 S1 -179.9(3)
C5 C4 C7 S1 1.4(4)
C6 S1 C7 N1 178.7(3)
C6 S1 C7 C4 0.1(3)
C3 C2 C9 O1 118.9(4)
C1 C2 C9 O1 -62.5(5)
C3 C2 C9 C10 -64.6(5)
C1 C2 C9 C10 114.0(4)
C2 C3 C11 C16 118.5(4)
C4 C3 C11 C16 -61.5(5)
C2 C3 C11 C12 -54.4(5)
C4 C3 C11 C12 125.6(4)
C16 C11 C12 C13 -0.5(5)
C3 C11 C12 C13 172.6(3)
C11 C12 C13 C14 -1.3(5)
C17 O2 C14 C15 -3.2(5)
C17 O2 C14 C13 177.2(3)
C12 C13 C14 O2 -177.9(3)
C12 C13 C14 C15 2.5(5)
O2 C14 C15 C16 178.7(3)
C13 C14 C15 C16 -1.7(5)
C12 C11 C16 C15 1.3(5)
C3 C11 C16 C15 -171.7(3)
C14 C15 C16 C11 -0.2(5)
C25 N4 C19 C20 -0.2(5)
C25 N4 C19 C26 179.0(3)
N4 C19 C20 C21 2.1(5)
C26 C19 C20 C21 -177.0(3)
N4 C19 C20 C27 -173.6(3)
C26 C19 C20 C27 7.3(5)
C19 C20 C21 C22 -0.6(5)
C27 C20 C21 C22 175.0(3)
C19 C20 C21 C29 -177.5(3)
C27 C20 C21 C29 -2.0(5)
C20 C21 C22 C25 -2.5(5)
C29 C21 C22 C25 174.3(3)
C20 C21 C22 C23 -178.1(3)
C29 C21 C22 C23 -1.3(6)
C25 C22 C23 N5 178.8(3)
C21 C22 C23 N5 -5.4(6)
C25 C22 C23 C24 -0.4(4)
C21 C22 C23 C24 175.4(4)
N5 C23 C24 C36 0.5(6)
C22 C23 C24 C36 179.7(3)
N5 C23 C24 S2 -179.7(3)
C22 C23 C24 S2 -0.5(4)
C25 S2 C24 C23 1.0(3)
C25 S2 C24 C36 -179.3(3)
C19 N4 C25 C22 -3.4(5)
C19 N4 C25 S2 176.8(3)
C21 C22 C25 N4 4.8(5)
C23 C22 C25 N4 -178.7(3)
C21 C22 C25 S2 -175.3(2)
C23 C22 C25 S2 1.2(4)
C24 S2 C25 N4 178.7(3)
C24 S2 C25 C22 -1.2(3)
C21 C20 C27 O3 -117.9(4)
C19 C20 C27 O3 57.7(5)
C21 C20 C27 C28 66.2(5)
C19 C20 C27 C28 -118.1(4)
C20 C21 C29 C34 -112.7(4)
C22 C21 C29 C34 70.5(5)
C20 C21 C29 C30 63.9(4)
C22 C21 C29 C30 -112.9(4)
C34 C29 C30 C31 1.1(5)
C21 C29 C30 C31 -175.6(3)
C29 C30 C31 C32 0.6(5)
C35 O4 C32 C31 -167.6(3)
C35 O4 C32 C33 11.4(5)
C30 C31 C32 O4 178.4(3)
C30 C31 C32 C33 -0.6(5)
O4 C32 C33 C34 179.9(3)
C31 C32 C33 C34 -1.2(5)
C30 C29 C34 C33 -2.9(5)
C21 C29 C34 C33 173.7(3)
C32 C33 C34 C29 3.0(5)

_cod_database_fobs_code 1548789
